data_7719546
loop_
_publ_author_name
'Simran, Simran'
'Tansky, Maxym'
'Trabulsi, Seth'
'Deng, Liangzi'
'Chu, Ching-Wu'
'Ozarowski, Andrew'
'Comito, Robert J.'

_publ_section_title
;
 Cooperative enhancement of redox catalysis in divanadium complexes
 binucleated by 1,8-naphthyridine-2,7-dicarboxylate.
;
_journal_issue 41
_journal_name_full 'Dalton transactions (Cambridge, England : 2003)'
_journal_page_first 15400
_journal_page_last 15405
_journal_paper_doi 10.1039/d5dt01296a
_journal_volume 54
_journal_year 2025
_chemical_formula_moiety 'C22.696 N4 O8 V2'
_chemical_formula_sum 'C22.7 H21.39 N4 O8 V2'
_chemical_formula_weight 580.07
_chemical_properties_physical Air-sensitive
_space_group_crystal_system monoclinic
_space_group_IT_number 15
_space_group_name_Hall '-C 2yc'
_space_group_name_H-M_alt 'C 1 2/c 1'
_atom_sites_solution_hydrogens geom
_audit_block_doi 10.5517/ccdc.csd.cc2n3gnx
_audit_creation_date 2024-09-26
_audit_creation_method
;
Olex2 1.5
(compiled 2024.01.12 svn.r2f8d729c for OlexSys, GUI svn.r6928)
;
_audit_update_record
;
2025-04-23 deposited with the CCDC.	2025-10-02 downloaded from the CCDC.
;
_cell_angle_alpha 90
_cell_angle_beta 92.413(5)
_cell_angle_gamma 90
_cell_formula_units_Z 4
_cell_length_a 19.8965(12)
_cell_length_b 9.8187(6)
_cell_length_c 12.6691(8)
_cell_measurement_reflns_used 2895
_cell_measurement_temperature 123(2)
_cell_measurement_theta_max 67.41
_cell_measurement_theta_min 4.45
_cell_volume 2472.8(3)
_computing_cell_refinement 'Bruker SAINT'
_computing_data_collection 'Bruker APEX4'
_computing_data_reduction 'Bruker SAINT'
_computing_molecular_graphics 'Olex2 1.5 (Dolomanov et al., 2009)'
_computing_publication_material 'Olex2 1.5 (Dolomanov et al., 2009)'
_computing_structure_refinement 'SHELXL-2019/2 (Sheldrick, 2019)'
_computing_structure_solution 'SHELXT 2018/2 (Sheldrick, 2018)'
_diffrn_ambient_temperature 123(2)
_diffrn_measured_fraction_theta_full 0.961
_diffrn_measured_fraction_theta_max 0.961
_diffrn_measurement_device_type 'Bruker APEX-II CCD'
_diffrn_measurement_method 'narrow frame omega scans'
_diffrn_radiation_type CuK\a
_diffrn_radiation_wavelength 1.54178
_diffrn_reflns_av_R_equivalents 0.0407
_diffrn_reflns_av_unetI/netI 0.0385
_diffrn_reflns_Laue_measured_fraction_full 0.961
_diffrn_reflns_Laue_measured_fraction_max 0.961
_diffrn_reflns_limit_h_max 23
_diffrn_reflns_limit_h_min -23
_diffrn_reflns_limit_k_max 11
_diffrn_reflns_limit_k_min -11
_diffrn_reflns_limit_l_max 10
_diffrn_reflns_limit_l_min -14
_diffrn_reflns_number 8013
_diffrn_reflns_point_group_measured_fraction_full 0.961
_diffrn_reflns_point_group_measured_fraction_max 0.961
_diffrn_reflns_theta_full 67.471
_diffrn_reflns_theta_max 67.471
_diffrn_reflns_theta_min 4.448
_exptl_absorpt_coefficient_mu 6.823
_exptl_absorpt_correction_T_max 0.8171
_exptl_absorpt_correction_T_min 0.6044
_exptl_absorpt_correction_type empirical
_exptl_absorpt_process_details SADABS
_exptl_crystal_colour purple
_exptl_crystal_density_diffrn 1.558
_exptl_crystal_description needle
_exptl_crystal_F_000 1182
_exptl_crystal_size_max 0.28
_exptl_crystal_size_mid 0.03
_exptl_crystal_size_min 0.02
_refine_diff_density_max 0.675
_refine_diff_density_min -0.494
_refine_diff_density_rms 0.082
_refine_ls_extinction_method none
_refine_ls_goodness_of_fit_ref 1.013
_refine_ls_hydrogen_treatment constr
_refine_ls_matrix_type full
_refine_ls_number_parameters 179
_refine_ls_number_reflns 2149
_refine_ls_number_restraints 1
_refine_ls_restrained_S_all 1.013
_refine_ls_R_factor_all 0.0453
_refine_ls_R_factor_gt 0.0407
_refine_ls_shift/su_max 0.000
_refine_ls_shift/su_mean 0.000
_refine_ls_structure_factor_coef Fsqd
_refine_ls_weighting_details 'w=1/[\s^2^(Fo^2^)+(0.0846P)^2^] where P=(Fo^2^+2Fc^2^)/3'
_refine_ls_weighting_scheme calc
_refine_ls_wR_factor_gt 0.1068
_refine_ls_wR_factor_ref 0.1104
_reflns_Friedel_coverage 0.000
_reflns_number_gt 1864
_reflns_number_total 2149
_reflns_threshold_expression 'I > 2\s(I)'
_cod_data_source_file d5dt01296a2.cif
_cod_data_source_block cu_XW643_0m_a
_cod_depositor_comments 'Adding full bibliography for 7719545--7719549.cif.'
_cod_original_formula_sum 'C22.70 H21.39 N4 O8 V2'
_cod_database_code 7719546
_shelx_shelxl_version_number 2019/3
_shelx_space_group_comment
;
The symmetry employed for this shelxl refinement is uniquely defined
by the following loop, which should always be used as a source of
symmetry information in preference to the above space-group names.
They are only intended as comments.
;
_shelx_estimated_absorpt_t_max 0.876
_shelx_estimated_absorpt_t_min 0.251
_olex2_refinement_description
;
1. Restrained distances
 O4-C12 \\sim O4-C12'
 with sigma of 0.02
2. Uiso/Uaniso restraints and constraints
Uanis(C12) = Uanis(C12')
3. Others
 Sof(C12')=Sof(H12D)=Sof(H12E)=Sof(C13)=Sof(H13A)=Sof(H13B)=Sof(H13C)=1-FVAR(1)
 Sof(C12)=Sof(H12A)=Sof(H12B)=Sof(H12C)=FVAR(1)
;
_olex2_submission_special_instructions 'No special instructions were received'

loop_
_space_group_symop_operation_xyz
'x, y, z'
'-x, y, -z+1/2'
'x+1/2, y+1/2, z'
'-x+1/2, y+1/2, -z+1/2'
'-x, -y, -z'
'x, -y, z-1/2'
'-x+1/2, -y+1/2, -z'
'x+1/2, -y+1/2, z-1/2'

loop_
_atom_site_label
_atom_site_type_symbol
_atom_site_fract_x
_atom_site_fract_y
_atom_site_fract_z
_atom_site_U_iso_or_equiv
_atom_site_adp_type
_atom_site_occupancy
_atom_site_site_symmetry_order
_atom_site_calc_flag
_atom_site_refinement_flags_posn
_atom_site_refinement_flags_adp
_atom_site_refinement_flags_occupancy
_atom_site_disorder_assembly
_atom_site_disorder_group
V1 V 0.56089(2) 0.17619(4) 0.68077(3) 0.02078(18) Uani 1 1 d . . . . .
O1 O 0.58149(8) 0.25114(16) 0.53593(13) 0.0271(4) Uani 1 1 d . . . . .
O2 O 0.61622(9) 0.42838(18) 0.44126(15) 0.0359(4) Uani 1 1 d . . . . .
O3 O 0.58018(8) 0.02115(16) 0.65785(14) 0.0270(4) Uani 1 1 d . . . . .
O4 O 0.53984(8) 0.16817(15) 0.83253(13) 0.0227(4) Uani 1 1 d D . . . .
N1 N 0.53288(9) 0.40748(18) 0.67782(15) 0.0216(4) Uani 1 1 d . . . . .
N2 N 0.65871(9) 0.25093(19) 0.72538(16) 0.0258(5) Uani 1 1 d . . . . .
C1 C 0.56098(11) 0.4724(2) 0.6005(2) 0.0256(5) Uani 1 1 d . . . . .
C2 C 0.56261(12) 0.6155(2) 0.5924(2) 0.0293(5) Uani 1 1 d . . . . .
C3 C 0.53326(12) 0.6915(2) 0.6679(2) 0.0286(6) Uani 1 1 d . . . . .
C4 C 0.500000 0.6255(3) 0.750000 0.0240(7) Uani 1 2 d S T P . .
C5 C 0.500000 0.4811(3) 0.750000 0.0225(7) Uani 1 2 d S T P . .
C6 C 0.58971(12) 0.3788(2) 0.51784(19) 0.0267(5) Uani 1 1 d . . . . .
C7 C 0.66952(13) 0.3311(2) 0.8106(2) 0.0322(6) Uani 1 1 d . . . . .
C8 C 0.73253(14) 0.3736(3) 0.8447(3) 0.0434(7) Uani 1 1 d . . . . .
C9 C 0.78750(14) 0.3321(3) 0.7892(3) 0.0499(9) Uani 1 1 d . . . . .
C10 C 0.77716(14) 0.2517(3) 0.7009(3) 0.0472(8) Uani 1 1 d . . . . .
C11 C 0.71226(13) 0.2142(3) 0.6712(2) 0.0356(6) Uani 1 1 d . . . . .
C12 C 0.5713(18) 0.076(2) 0.908(2) 0.034(3) Uani 0.652(10) 1 d D . P A 1
C12' C 0.569(3) 0.063(5) 0.899(4) 0.034(3) Uani 0.348(10) 1 d D . P A 2
C13 C 0.6396(4) 0.0594(9) 0.9237(8) 0.043(3) Uani 0.348(10) 1 d . . P A 2

loop_
_atom_site_aniso_label
_atom_site_aniso_U_11
_atom_site_aniso_U_22
_atom_site_aniso_U_33
_atom_site_aniso_U_23
_atom_site_aniso_U_13
_atom_site_aniso_U_12
V1 0.0228(3) 0.0133(3) 0.0266(3) -0.00047(13) 0.00505(17) 0.00047(13)
O1 0.0344(9) 0.0194(9) 0.0280(9) 0.0003(7) 0.0091(7) 0.0019(6)
O2 0.0449(10) 0.0275(10) 0.0368(11) 0.0045(8) 0.0187(9) -0.0004(8)
O3 0.0279(8) 0.0198(9) 0.0335(9) -0.0020(7) 0.0039(7) 0.0007(6)
O4 0.0233(8) 0.0178(9) 0.0269(9) 0.0022(6) 0.0021(7) 0.0003(5)
N1 0.0227(9) 0.0149(10) 0.0276(11) 0.0011(7) 0.0050(8) 0.0008(7)
N2 0.0238(9) 0.0190(11) 0.0352(12) -0.0017(8) 0.0077(8) 0.0002(7)
C1 0.0239(11) 0.0214(12) 0.0318(14) 0.0020(10) 0.0054(10) -0.0014(9)
C2 0.0318(12) 0.0209(13) 0.0357(14) 0.0050(10) 0.0072(11) -0.0020(9)
C3 0.0320(13) 0.0140(12) 0.0399(16) 0.0019(9) 0.0030(11) -0.0003(9)
C4 0.0232(15) 0.0166(17) 0.0325(19) 0.000 0.0033(13) 0.000
C5 0.0206(14) 0.0178(16) 0.0293(18) 0.000 0.0033(13) 0.000
C6 0.0275(11) 0.0218(13) 0.0313(14) 0.0027(10) 0.0054(10) 0.0006(9)
C7 0.0303(13) 0.0248(14) 0.0420(16) -0.0065(10) 0.0084(12) -0.0001(9)
C8 0.0378(14) 0.0329(16) 0.059(2) -0.0166(14) -0.0003(13) -0.0031(12)
C9 0.0261(14) 0.0387(19) 0.085(3) -0.0153(15) 0.0045(15) -0.0054(11)
C10 0.0273(13) 0.0403(18) 0.075(2) -0.0139(15) 0.0183(14) -0.0005(11)
C11 0.0320(13) 0.0261(14) 0.0496(17) -0.0096(12) 0.0121(12) 0.0008(10)
C12 0.036(3) 0.030(5) 0.035(5) 0.007(4) 0.001(3) 0.006(4)
C12' 0.036(3) 0.030(5) 0.035(5) 0.007(4) 0.001(3) 0.006(4)
C13 0.039(5) 0.036(5) 0.055(6) 0.011(4) 0.001(4) 0.000(3)

loop_
_atom_type_symbol
_atom_type_description
_atom_type_scat_dispersion_real
_atom_type_scat_dispersion_imag
_atom_type_scat_source
C C 0.0181 0.0091 'International Tables Vol C Tables 4.2.6.8 and 6.1.1.4'
H H 0.0000 0.0000 'International Tables Vol C Tables 4.2.6.8 and 6.1.1.4'
N N 0.0311 0.0180 'International Tables Vol C Tables 4.2.6.8 and 6.1.1.4'
O O 0.0492 0.0322 'International Tables Vol C Tables 4.2.6.8 and 6.1.1.4'
V V 0.0687 2.1097 'International Tables Vol C Tables 4.2.6.8 and 6.1.1.4'

loop_
_citation_id
_citation_doi
_citation_year
1 10.26434/chemrxiv-2025-ksrvb 2025

loop_
_geom_angle_atom_site_label_1
_geom_angle_atom_site_label_2
_geom_angle_atom_site_label_3
_geom_angle
_geom_angle_site_symmetry_1
_geom_angle_site_symmetry_3
_geom_angle_publ_flag
O1 V1 V1 135.53(5) . 2_656 ?
O1 V1 N1 72.02(6) . . ?
O1 V1 N2 84.17(7) . . ?
O3 V1 V1 107.87(6) . 2_656 ?
O3 V1 O1 96.98(8) . . ?
O3 V1 O4 101.53(8) . . ?
O3 V1 O4 101.18(7) . 2_656 ?
O3 V1 N1 168.61(8) . . ?
O3 V1 N2 98.76(8) . . ?
O4 V1 V1 40.40(4) . 2_656 ?
O4 V1 V1 39.94(5) 2_656 2_656 ?
O4 V1 O1 100.19(7) 2_656 . ?
O4 V1 O1 161.07(6) . . ?
O4 V1 O4 80.16(7) . 2_656 ?
O4 V1 N1 78.47(6) 2_656 . ?
O4 V1 N1 89.66(6) . . ?
O4 V1 N2 158.87(7) 2_656 . ?
O4 V1 N2 89.11(7) . . ?
N1 V1 V1 79.32(5) . 2_656 ?
N2 V1 V1 125.83(6) . 2_656 ?
N2 V1 N1 83.36(7) . . ?
C6 O1 V1 123.04(15) . . ?
V1 O4 V1 99.66(7) . 2_656 ?
C12 O4 V1 124.5(15) . . ?
C12 O4 V1 119.1(16) . 2_656 ?
C12' O4 V1 120(3) . . ?
C1 N1 V1 112.01(15) . . ?
C1 N1 C5 118.5(2) . . ?
C5 N1 V1 128.97(16) . . ?
C7 N2 V1 121.78(17) . . ?
C11 N2 V1 120.48(17) . . ?
C11 N2 C7 117.7(2) . . ?
N1 C1 C2 123.4(2) . . ?
N1 C1 C6 113.8(2) . . ?
C2 C1 C6 122.8(2) . . ?
C3 C2 C1 118.9(2) . . ?
C2 C3 C4 119.5(2) . . ?
C3 C4 C3 125.5(3) . 2_656 ?
C3 C4 C5 117.27(15) . . ?
C3 C4 C5 117.27(15) 2_656 . ?
N1 C5 N1 115.5(3) . 2_656 ?
N1 C5 C4 122.25(14) 2_656 . ?
N1 C5 C4 122.25(14) . . ?
O1 C6 C1 114.3(2) . . ?
O2 C6 O1 126.2(2) . . ?
O2 C6 C1 119.4(2) . . ?
N2 C7 C8 122.8(3) . . ?
C7 C8 C9 118.7(3) . . ?
C10 C9 C8 119.1(3) . . ?
C9 C10 C11 118.7(3) . . ?
N2 C11 C10 122.9(3) . . ?
C13 C12' O4 121(4) . . ?

loop_
_geom_bond_atom_site_label_1
_geom_bond_atom_site_label_2
_geom_bond_distance
_geom_bond_site_symmetry_2
_geom_bond_publ_flag
V1 V1 3.0508(8) 2_656 ?
V1 O1 2.0347(17) . ?
V1 O3 1.5995(16) . ?
V1 O4 1.9866(17) . ?
V1 O4 2.0058(15) 2_656 ?
V1 N1 2.3383(18) . ?
V1 N2 2.1338(19) . ?
O1 C6 1.286(3) . ?
O2 C6 1.225(3) . ?
O4 C12 1.441(8) . ?
O4 C12' 1.435(14) . ?
N1 C1 1.314(3) . ?
N1 C5 1.356(3) . ?
N2 C7 1.346(3) . ?
N2 C11 1.341(3) . ?
C1 C2 1.409(3) . ?
C1 C6 1.523(3) . ?
C2 C3 1.363(4) . ?
C3 C4 1.413(3) . ?
C4 C5 1.418(5) . ?
C7 C8 1.373(4) . ?
C8 C9 1.386(4) . ?
C9 C10 1.377(5) . ?
C10 C11 1.380(4) . ?
C12' C13 1.43(6) . ?
